data_2010590
loop_
_publ_author_name
'Jene, Paul G.'
'Ibers, James A.'

_publ_section_title
;
 Model porphyrin precursors: 1,2,4,5-tetrakis(cyanomethyl)benzene,
 methyl 3,4,5-triacetoxybenzoate and
 2-(<i>N</i>-phthalimidomethyl)benzoic acid
;
_journal_issue 2
_journal_name_full 'Acta Crystallographica Section C'
_journal_page_first 246
_journal_page_last 249
_journal_paper_doi 10.1107/S0108270199014663
_journal_volume 56
_journal_year 2000
_chemical_formula_sum 'C14 H10 N4'
_chemical_formula_weight 234.26
_chemical_melting_point 485
_chemical_name_systematic
;
1,2,4,5-tetrakis(cyanomethyl)benzene
;
_space_group_IT_number 14
_symmetry_cell_setting monoclinic
_symmetry_space_group_name_Hall '-P 2ybc'
_symmetry_space_group_name_H-M 'P 1 21/c 1'
_audit_creation_method SHELXL-97
_cell_angle_alpha 90.00
_cell_angle_beta 108.510(10)
_cell_angle_gamma 90.00
_cell_formula_units_Z 2
_cell_length_a 8.8180(10)
_cell_length_b 8.3770(10)
_cell_length_c 8.1740(10)
_cell_measurement_reflns_used 853
_cell_measurement_temperature 153(2)
_cell_measurement_theta_max 28.20
_cell_measurement_theta_min 2.44
_cell_volume 572.56(12)
_computing_cell_refinement 'SMART (Bruker, 1997)'
_computing_data_collection 'SMART (Bruker, 1997)'
_computing_data_reduction 'SAINT-Plus (Bruker, 1997)'
_computing_molecular_graphics 'SHELXTL/PC (Sheldrick, 1997)'
_computing_publication_material 'SHELXTL/PC (Sheldrick, 1997)'
_computing_structure_refinement 'SHELXTL/PC (Sheldrick, 1997)'
_computing_structure_solution 'SHELXS97 (Sheldrick, 1990)'
_diffrn_ambient_temperature 153(2)
_diffrn_measured_fraction_theta_full .947
_diffrn_measured_fraction_theta_max .947
_diffrn_measurement_device_type 'Bruker SMART 1000 CCD'
_diffrn_measurement_method \w
_diffrn_radiation_monochromator graphite
_diffrn_radiation_source 'standard-focus sealed tube'
_diffrn_radiation_type 'Mo K\a'
_diffrn_radiation_wavelength .71073
_diffrn_reflns_av_R_equivalents .035
_diffrn_reflns_av_sigmaI/netI .060
_diffrn_reflns_limit_h_max 11
_diffrn_reflns_limit_h_min -6
_diffrn_reflns_limit_k_max 10
_diffrn_reflns_limit_k_min -10
_diffrn_reflns_limit_l_max 6
_diffrn_reflns_limit_l_min -10
_diffrn_reflns_number 3540
_diffrn_reflns_theta_full 28.20
_diffrn_reflns_theta_max 28.20
_diffrn_reflns_theta_min 2.44
_diffrn_standards_decay_% <2
_exptl_absorpt_coefficient_mu .086
_exptl_absorpt_correction_T_max .995
_exptl_absorpt_correction_T_min .985
_exptl_absorpt_correction_type numerical
_exptl_absorpt_process_details 'face-indexed (SHELXTL/PC; Sheldrick, 1997)'
_exptl_crystal_colour colourless
_exptl_crystal_density_diffrn 1.359
_exptl_crystal_density_method 'not measured'
_exptl_crystal_description 'square plate'
_exptl_crystal_F_000 244
_exptl_crystal_size_max .12
_exptl_crystal_size_mid .11
_exptl_crystal_size_min .06
_refine_diff_density_max .26
_refine_diff_density_min -.16
_refine_ls_extinction_method none
_refine_ls_goodness_of_fit_ref 1.00
_refine_ls_hydrogen_treatment constr
_refine_ls_matrix_type full
_refine_ls_number_parameters 82
_refine_ls_number_reflns 1335
_refine_ls_number_restraints 0
_refine_ls_restrained_S_all 1.00
_refine_ls_R_factor_all .079
_refine_ls_R_factor_gt .044
_refine_ls_shift/su_max <0.001
_refine_ls_shift/su_mean .000
_refine_ls_structure_factor_coef Fsqd
_refine_ls_weighting_details 'calc w = 1/[\s^2^(Fo^2^)+(0.04Fo^2^)^2^]'
_refine_ls_weighting_scheme calc
_refine_ls_wR_factor_ref .098
_reflns_number_gt 836
_reflns_number_total 1335
_reflns_threshold_expression I>2\s(I)
_cod_data_source_file bk1493.cif
_cod_data_source_block I
_cod_depositor_comments
;
The following automatic conversions were performed:
'_symmetry_cell_setting' value 'Monoclinic' changed to 'monoclinic'
according to '/home/saulius/struct/CIF-dictionaries/cif_core.dic'
dictionary named 'cif_core.dic' version 2.4.1 from 2010-06-29.

Automatic conversion script
Id: cif_fix_enum 1527 2010-12-29 10:47:43Z saulius 

The following automatic conversions were performed:

'_symmetry_cell_setting' value 'Monoclinic' changed to 'monoclinic'
according to /home/saulius/struct/CIF-dictionaries/cif_core.dic
dictionary named 'cif_core.dic' version 2.4.1 from 2010-06-29.

Automatic conversion script
Id: cif_fix_values 1715 2011-07-08 13:25:40Z adriana 
;
_cod_original_cell_volume 572.48(15)
_cod_original_sg_symbol_H-M 'P 21/c'
_cod_database_code 2010590
_cod_database_fobs_code 2010590

loop_
_symmetry_equiv_pos_as_xyz
'x, y, z'
'-x, y+1/2, -z+1/2'
'-x, -y, -z'
'x, -y-1/2, z-1/2'

loop_
_atom_site_label
_atom_site_fract_x
_atom_site_fract_y
_atom_site_fract_z
_atom_site_U_iso_or_equiv
_atom_site_adp_type
_atom_site_calc_flag
_atom_site_refinement_flags
_atom_site_occupancy
_atom_site_disorder_assembly
_atom_site_disorder_group
_atom_site_type_symbol
C1 .56432(18) .57605(17) .15967(18) .0195(4) Uani d . 1 . . C
C2 .66345(19) .48312(17) .09439(19) .0197(4) Uani d . 1 . . C
C3 .59668(19) .40878(17) -.06516(18) .0208(4) Uani d . 1 . . C
H3A .6634 .3458 -.1106 .025 Uiso calc R 1 . . H
C4 .62724(19) .66513(19) .32959(18) .0243(4) Uani d . 1 . . C
H4A .7178 .7335 .3263 .029 Uiso calc R 1 . . H
H4B .5419 .7359 .3426 .029 Uiso calc R 1 . . H
C5 .6807(2) .5601(2) .4801(2) .0270(4) Uani d . 1 . . C
C6 .84030(19) .46508(19) .19484(19) .0250(4) Uani d . 1 . . C
H6A .8896 .5724 .2161 .030 Uiso calc R 1 . . H
H6B .8510 .4164 .3083 .030 Uiso calc R 1 . . H
C7 .92794(19) .36768(19) .1071(2) .0238(4) Uani d . 1 . . C
N1 .72273(19) .47705(19) .59774(19) .0400(4) Uani d . 1 . . N
N2 .99652(16) .29143(17) .03792(17) .0316(4) Uani d . 1 . . N

loop_
_atom_site_aniso_label
_atom_site_aniso_U_11
_atom_site_aniso_U_22
_atom_site_aniso_U_33
_atom_site_aniso_U_12
_atom_site_aniso_U_13
_atom_site_aniso_U_23
C1 .0212(9) .0198(8) .0178(8) -.0002(7) .0066(7) .0019(6)
C2 .0180(9) .0222(8) .0194(7) -.0002(6) .0065(7) .0034(6)
C3 .0240(9) .0205(8) .0206(8) .0016(7) .0108(7) .0014(6)
C4 .0229(9) .0271(9) .0222(8) .0003(7) .0059(7) -.0029(7)
C5 .0242(10) .0367(10) .0208(8) -.0023(8) .0081(7) -.0077(8)
C6 .0201(9) .0308(9) .0230(8) .0011(7) .0053(7) -.0003(7)
C7 .0179(8) .0259(8) .0242(8) -.0003(7) .0019(7) .0023(7)
N1 .0423(11) .0531(10) .0251(8) .0058(8) .0117(7) .0028(7)
N2 .0237(8) .0351(8) .0336(8) .0033(7) .0058(7) -.0015(7)

loop_
_atom_type_symbol
_atom_type_description
_atom_type_scat_dispersion_real
_atom_type_scat_dispersion_imag
_atom_type_scat_source
C C .0033 .0016 'International Tables Vol C Tables 4.2.6.8 and 6.1.1.4'
H H .0000 .0000 'International Tables Vol C Tables 4.2.6.8 and 6.1.1.4'
N N .0061 .0033 'International Tables Vol C Tables 4.2.6.8 and 6.1.1.4'

loop_
_geom_angle_atom_site_label_1
_geom_angle_atom_site_label_2
_geom_angle_atom_site_label_3
_geom_angle_site_symmetry_1
_geom_angle
_geom_angle_publ_flag
C3 C1 C2 3_665 119.42(13) yes
C3 C2 C1 . 118.44(14) yes
C1 C3 C2 3_665 122.14(14) yes
C3 C1 C4 3_665 118.40(13) ?
C2 C1 C4 . 122.16(14) ?
C3 C2 C6 . 121.05(14) yes
C1 C2 C6 . 120.51(13) ?
C5 C4 C1 . 113.60(12) ?
N1 C5 C4 . 179.67(17) yes
C7 C6 C2 . 113.72(13) ?
N2 C7 C6 . 179.8(2) yes

loop_
_geom_bond_atom_site_label_1
_geom_bond_atom_site_label_2
_geom_bond_site_symmetry_2
_geom_bond_distance
_geom_bond_publ_flag
C1 C3 3_665 1.390(2) ?
C1 C2 . 1.397(2) yes
C2 C3 . 1.396(2) yes
C3 C1 3_665 1.390(2) yes
C1 C4 . 1.518(2) yes
C2 C6 . 1.522(2) yes
C4 C5 . 1.464(2) yes
C6 C7 . 1.459(2) yes
C5 N1 . 1.149(2) yes
C7 N2 . 1.1447(19) yes

loop_
_geom_torsion_atom_site_label_1
_geom_torsion_atom_site_label_2
_geom_torsion_atom_site_label_3
_geom_torsion_atom_site_label_4
_geom_torsion
_geom_torsion_publ_flag
C2 C1 C4 C5 -67.20(19) yes
C1 C4 C5 N1 2E1(3) yes
